data_1512047
loop_
_publ_author_name
'Wang, Shaoyin'
'Chai, Zhuo'
'Zhou, Shuangliu'
'Wang, Shaowu'
'Zhu, Xiancui'
'Wei, Yun'

_publ_section_title
;
 A Novel Lewis Acid Catalyzed [3 + 3]-Annulation Strategy for the
 Syntheses of Tetrahydro-\b-Carbolines and Tetrahydroisoquinolines.
;
_journal_issue 11
_journal_name_full 'Organic letters'
_journal_page_first 2628
_journal_page_last 2631
_journal_paper_doi 10.1021/ol4008525
_journal_volume 15
_journal_year 2013
_chemical_absolute_configuration rm
_chemical_formula_sum 'C28 H25 N O2 S'
_chemical_formula_weight 439.55
_chemical_name_systematic
; 
 ? 
;
_space_group_IT_number 19
_symmetry_cell_setting orthorhombic
_symmetry_space_group_name_Hall 'P 2ac 2ab'
_symmetry_space_group_name_H-M 'P 21 21 21'
_atom_sites_solution_hydrogens geom
_atom_sites_solution_primary direct
_atom_sites_solution_secondary difmap
_audit_creation_method SHELXL-97
_cell_angle_alpha 90.00
_cell_angle_beta 90.00
_cell_angle_gamma 90.00
_cell_formula_units_Z 4
_cell_length_a 10.096(2)
_cell_length_b 11.421(3)
_cell_length_c 20.313(4)
_cell_measurement_reflns_used 9934
_cell_measurement_temperature 293(2)
_cell_measurement_theta_max 0.00
_cell_measurement_theta_min 0.00
_cell_volume 2342.2(9)
_computing_cell_refinement 'Bruker SMART'
_computing_data_collection 'Bruker SMART'
_computing_data_reduction 'Bruker SAINT'
_computing_molecular_graphics 'Bruker SHELXTL'
_computing_publication_material 'Bruker SHELXTL'
_computing_structure_refinement 'SHELXL-97 (Sheldrick, 1997)'
_computing_structure_solution 'SHELXS-97 (Sheldrick, 1990)'
_diffrn_ambient_temperature 293(2)
_diffrn_measured_fraction_theta_full 1.000
_diffrn_measured_fraction_theta_max 1.000
_diffrn_measurement_device_type 'CCD area detector'
_diffrn_measurement_method 'phi and omega scans'
_diffrn_radiation_monochromator graphite
_diffrn_radiation_source 'fine-focus sealed tube'
_diffrn_radiation_type MoK\a
_diffrn_radiation_wavelength 0.71073
_diffrn_reflns_av_R_equivalents 0.0288
_diffrn_reflns_av_sigmaI/netI 0.0224
_diffrn_reflns_limit_h_max 12
_diffrn_reflns_limit_h_min -11
_diffrn_reflns_limit_k_max 13
_diffrn_reflns_limit_k_min -13
_diffrn_reflns_limit_l_max 24
_diffrn_reflns_limit_l_min -24
_diffrn_reflns_number 16746
_diffrn_reflns_theta_full 25.00
_diffrn_reflns_theta_max 25.00
_diffrn_reflns_theta_min 2.01
_exptl_absorpt_coefficient_mu 0.163
_exptl_absorpt_correction_T_max 0.9697
_exptl_absorpt_correction_T_min 0.9666
_exptl_absorpt_correction_type multi-scan
_exptl_crystal_colour colorless
_exptl_crystal_density_diffrn 1.246
_exptl_crystal_density_method 'not measured'
_exptl_crystal_description block
_exptl_crystal_F_000 928
_exptl_crystal_size_max 0.21
_exptl_crystal_size_mid 0.20
_exptl_crystal_size_min 0.19
_refine_diff_density_max 0.111
_refine_diff_density_min -0.280
_refine_diff_density_rms 0.035
_refine_ls_abs_structure_details 'Flack H D (1983), Acta Cryst. A39, 876-881'
_refine_ls_abs_structure_Flack -0.02(6)
_refine_ls_extinction_method none
_refine_ls_goodness_of_fit_ref 1.045
_refine_ls_hydrogen_treatment constr
_refine_ls_matrix_type full
_refine_ls_number_parameters 290
_refine_ls_number_reflns 4121
_refine_ls_number_restraints 48
_refine_ls_restrained_S_all 1.050
_refine_ls_R_factor_all 0.0357
_refine_ls_R_factor_gt 0.0323
_refine_ls_shift/su_max 0.001
_refine_ls_shift/su_mean 0.000
_refine_ls_structure_factor_coef Fsqd
_refine_ls_weighting_details 'calc w=1/[\s^2^(Fo^2^)+(0.0510P)^2^+0.1896P] where P=(Fo^2^+2Fc^2^)/3'
_refine_ls_weighting_scheme calc
_refine_ls_wR_factor_gt 0.0827
_refine_ls_wR_factor_ref 0.0859
_reflns_number_gt 3819
_reflns_number_total 4121
_reflns_threshold_expression >2sigma(I)
_cod_data_source_file ol4008525_si_002.cif
_cod_data_source_block 5l
_cod_depositor_comments
;
The following automatic conversions were performed:

'_symmetry_cell_setting' value 'Orthorhombic' changed to
'orthorhombic' according to
/home/saulius/struct/CIF-dictionaries/cif_core.dic dictionary named
'cif_core.dic' version 2.3.1 from 2005-06-27.

Automatic conversion script
Id: cif_fix_values 1891 2012-01-12 08:04:46Z andrius 
;
_cod_original_cell_volume 2342.4(9)
_cod_original_sg_symbol_H-M P2(1)2(1)2(1)
_cod_database_code 1512047

loop_
_symmetry_equiv_pos_as_xyz
'x, y, z'
'-x+1/2, -y, z+1/2'
'-x, y+1/2, -z+1/2'
'x+1/2, -y+1/2, -z'

loop_
_atom_site_label
_atom_site_type_symbol
_atom_site_fract_x
_atom_site_fract_y
_atom_site_fract_z
_atom_site_U_iso_or_equiv
_atom_site_adp_type
_atom_site_occupancy
_atom_site_symmetry_multiplicity
_atom_site_calc_flag
_atom_site_refinement_flags
C1 C 0.15851(17) 0.08999(16) 0.86450(9) 0.0505(4) Uani 1 1 d .
H1A H 0.0732 0.0551 0.8547 0.061 Uiso 1 1 calc R
H1B H 0.1678 0.0925 0.9120 0.061 Uiso 1 1 calc R
C2 C 0.26805(17) 0.01125(15) 0.83608(8) 0.0478(4) Uani 1 1 d .
H2 H 0.2359 -0.0184 0.7937 0.057 Uiso 1 1 calc R
C3 C 0.39465(16) 0.07815(16) 0.82249(8) 0.0460(4) Uani 1 1 d .
C4 C 0.40266(16) 0.19939(15) 0.82963(7) 0.0443(4) Uani 1 1 d .
C5 C 0.28600(16) 0.27093(15) 0.85238(8) 0.0468(4) Uani 1 1 d .
H5 H 0.2858 0.3437 0.8268 0.056 Uiso 1 1 calc R
C6 C 0.28524(18) -0.09324(16) 0.88088(9) 0.0511(4) Uani 1 1 d .
C7 C 0.2197(3) -0.19658(19) 0.86843(12) 0.0763(6) Uani 1 1 d .
H7 H 0.1676 -0.2030 0.8308 0.092 Uiso 1 1 calc R
C8 C 0.2298(3) -0.2906(2) 0.91064(15) 0.0981(9) Uani 1 1 d .
H8 H 0.1837 -0.3593 0.9016 0.118 Uiso 1 1 calc R
C9 C 0.3071(3) -0.2838(2) 0.96578(14) 0.0894(7) Uani 1 1 d .
H9 H 0.3143 -0.3478 0.9939 0.107 Uiso 1 1 calc R
C10 C 0.3739(2) -0.1823(2) 0.97930(12) 0.0778(6) Uani 1 1 d .
H10 H 0.4263 -0.1767 1.0168 0.093 Uiso 1 1 calc R
C11 C 0.3632(2) -0.08788(18) 0.93682(11) 0.0654(5) Uani 1 1 d .
H11 H 0.4094 -0.0194 0.9461 0.078 Uiso 1 1 calc R
C12 C 0.50616(18) 0.01865(18) 0.79902(9) 0.0577(5) Uani 1 1 d .
H12 H 0.5023 -0.0622 0.7938 0.069 Uiso 1 1 calc R
C13 C 0.62081(19) 0.0765(2) 0.78350(10) 0.0648(5) Uani 1 1 d .
H13 H 0.6934 0.0351 0.7676 0.078 Uiso 1 1 calc R
C14 C 0.62854(18) 0.1960(2) 0.79148(10) 0.0628(5) Uani 1 1 d .
H14 H 0.7065 0.2354 0.7814 0.075 Uiso 1 1 calc R
C15 C 0.52062(16) 0.25656(18) 0.81432(8) 0.0528(4) Uani 1 1 d .
H15 H 0.5263 0.3373 0.8197 0.063 Uiso 1 1 calc R
C16 C 0.29089(18) 0.30480(14) 0.92553(9) 0.0485(4) Uani 1 1 d U
C17 C 0.1987(2) 0.38448(18) 0.94930(12) 0.0665(5) Uani 1 1 d U
H17 H 0.1345 0.4155 0.9215 0.080 Uiso 1 1 calc R
C18 C 0.2033(2) 0.4176(2) 1.01563(14) 0.0832(7) Uani 1 1 d U
H18 H 0.1416 0.4709 1.0317 0.100 Uiso 1 1 calc R
C19 C 0.2971(3) 0.3727(2) 1.05716(12) 0.0791(7) Uani 1 1 d U
H19 H 0.2995 0.3958 1.1010 0.095 Uiso 1 1 calc R
C20 C 0.3863(2) 0.2944(2) 1.03409(10) 0.0697(5) Uani 1 1 d U
H20 H 0.4497 0.2634 1.0624 0.084 Uiso 1 1 calc R
C21 C 0.38399(19) 0.25992(17) 0.96827(8) 0.0563(4) Uani 1 1 d U
H21 H 0.4459 0.2061 0.9530 0.068 Uiso 1 1 calc R
C22 C 0.16215(16) 0.17467(15) 0.70480(8) 0.0467(4) Uani 1 1 d .
C23 C 0.1258(2) 0.06446(18) 0.68331(10) 0.0620(5) Uani 1 1 d .
H23 H 0.0519 0.0273 0.7009 0.074 Uiso 1 1 calc R
C24 C 0.2011(3) 0.01000(19) 0.63517(10) 0.0698(6) Uani 1 1 d .
H24 H 0.1765 -0.0640 0.6205 0.084 Uiso 1 1 calc R
C25 C 0.3108(2) 0.0625(2) 0.60868(9) 0.0665(5) Uani 1 1 d .
C26 C 0.3447(2) 0.1729(2) 0.63030(10) 0.0684(6) Uani 1 1 d .
H26 H 0.4186 0.2098 0.6124 0.082 Uiso 1 1 calc R
C27 C 0.27177(18) 0.22974(17) 0.67767(9) 0.0570(4) Uani 1 1 d .
H27 H 0.2957 0.3045 0.6914 0.068 Uiso 1 1 calc R
C28 C 0.3931(3) 0.0025(3) 0.55644(12) 0.1041(9) Uani 1 1 d .
H28A H 0.4835 -0.0022 0.5709 0.156 Uiso 1 1 calc R
H28B H 0.3887 0.0467 0.5163 0.156 Uiso 1 1 calc R
H28C H 0.3594 -0.0749 0.5490 0.156 Uiso 1 1 calc R
N1 N 0.15999(13) 0.21041(12) 0.83906(7) 0.0477(3) Uani 1 1 d .
O1 O -0.04671(12) 0.18612(17) 0.77745(8) 0.0846(5) Uani 1 1 d .
O2 O 0.08944(16) 0.36504(12) 0.76303(7) 0.0770(4) Uani 1 1 d .
S1 S 0.07958(4) 0.24099(5) 0.77111(2) 0.05633(14) Uani 1 1 d .

loop_
_atom_site_aniso_label
_atom_site_aniso_U_11
_atom_site_aniso_U_22
_atom_site_aniso_U_33
_atom_site_aniso_U_23
_atom_site_aniso_U_13
_atom_site_aniso_U_12
C1 0.0403(9) 0.0558(10) 0.0555(9) 0.0048(8) 0.0009(8) 0.0007(8)
C2 0.0433(9) 0.0514(9) 0.0488(9) -0.0014(7) -0.0029(7) 0.0012(8)
C3 0.0417(9) 0.0560(10) 0.0401(8) -0.0006(7) -0.0021(7) 0.0059(7)
C4 0.0396(9) 0.0537(9) 0.0396(8) 0.0034(7) 0.0014(7) 0.0047(7)
C5 0.0417(8) 0.0483(9) 0.0505(8) 0.0083(7) 0.0054(7) 0.0050(7)
C6 0.0490(10) 0.0497(10) 0.0546(10) 0.0005(8) 0.0022(8) 0.0033(8)
C7 0.0855(16) 0.0654(13) 0.0781(14) 0.0003(11) -0.0061(12) -0.0182(12)
C8 0.125(2) 0.0588(14) 0.110(2) 0.0128(14) 0.0009(19) -0.0232(15)
C9 0.0996(18) 0.0697(15) 0.0990(18) 0.0291(13) 0.0185(16) 0.0113(14)
C10 0.0780(15) 0.0849(16) 0.0705(13) 0.0217(12) -0.0027(11) 0.0147(13)
C11 0.0670(12) 0.0603(12) 0.0688(12) 0.0065(10) -0.0104(10) 0.0000(10)
C12 0.0526(11) 0.0630(12) 0.0576(10) -0.0030(9) 0.0045(9) 0.0133(9)
C13 0.0470(10) 0.0881(15) 0.0593(11) -0.0002(10) 0.0111(8) 0.0191(10)
C14 0.0395(9) 0.0898(15) 0.0590(11) 0.0105(10) 0.0107(8) 0.0017(9)
C15 0.0458(8) 0.0622(10) 0.0503(9) 0.0089(8) 0.0039(7) -0.0009(9)
C16 0.0470(9) 0.0421(8) 0.0564(9) -0.0026(7) 0.0097(8) -0.0048(7)
C17 0.0532(11) 0.0591(11) 0.0871(14) -0.0127(10) 0.0116(10) 0.0031(9)
C18 0.0677(13) 0.0815(15) 0.1002(16) -0.0400(13) 0.0315(13) -0.0085(12)
C19 0.0841(15) 0.0889(16) 0.0644(12) -0.0192(11) 0.0219(12) -0.0274(14)
C20 0.0802(14) 0.0738(13) 0.0550(10) -0.0039(9) 0.0029(10) -0.0167(11)
C21 0.0616(10) 0.0545(10) 0.0529(9) -0.0013(8) 0.0016(8) 0.0003(9)
C22 0.0401(8) 0.0521(10) 0.0478(8) 0.0064(7) -0.0057(7) 0.0009(7)
C23 0.0598(11) 0.0660(12) 0.0604(11) 0.0061(9) -0.0089(9) -0.0152(10)
C24 0.0905(16) 0.0567(12) 0.0623(11) -0.0074(9) -0.0149(12) -0.0044(12)
C25 0.0767(14) 0.0728(14) 0.0500(10) -0.0059(9) -0.0055(10) 0.0145(11)
C26 0.0582(12) 0.0891(16) 0.0580(11) -0.0032(10) 0.0090(9) -0.0088(11)
C27 0.0576(10) 0.0569(11) 0.0566(9) -0.0033(9) 0.0039(8) -0.0100(9)
C28 0.122(2) 0.118(2) 0.0723(14) -0.0200(15) 0.0077(16) 0.0378(19)
N1 0.0400(7) 0.0543(9) 0.0487(7) 0.0047(6) 0.0029(6) 0.0068(6)
O1 0.0334(7) 0.1451(15) 0.0753(9) 0.0129(9) -0.0004(6) 0.0107(7)
O2 0.0895(10) 0.0687(9) 0.0729(9) 0.0068(7) -0.0018(8) 0.0427(8)
S1 0.0383(2) 0.0748(3) 0.0559(2) 0.0068(2) -0.00040(18) 0.0179(2)

loop_
_atom_type_symbol
_atom_type_description
_atom_type_scat_dispersion_real
_atom_type_scat_dispersion_imag
_atom_type_scat_source
C C 0.0033 0.0016 'International Tables Vol C Tables 4.2.6.8 and 6.1.1.4'
H H 0.0000 0.0000 'International Tables Vol C Tables 4.2.6.8 and 6.1.1.4'
N N 0.0061 0.0033 'International Tables Vol C Tables 4.2.6.8 and 6.1.1.4'
O O 0.0106 0.0060 'International Tables Vol C Tables 4.2.6.8 and 6.1.1.4'
S S 0.1246 0.1234 'International Tables Vol C Tables 4.2.6.8 and 6.1.1.4'

loop_
_geom_angle_atom_site_label_1
_geom_angle_atom_site_label_2
_geom_angle_atom_site_label_3
_geom_angle
N1 C1 C2 114.09(14)
N1 C1 H1A 108.7
C2 C1 H1A 108.7
N1 C1 H1B 108.7
C2 C1 H1B 108.7
H1A C1 H1B 107.6
C6 C2 C3 114.29(14)
C6 C2 C1 108.57(14)
C3 C2 C1 112.35(14)
C6 C2 H2 107.1
C3 C2 H2 107.1
C1 C2 H2 107.1
C4 C3 C12 118.11(17)
C4 C3 C2 122.06(15)
C12 C3 C2 119.75(16)
C3 C4 C15 119.44(16)
C3 C4 C5 121.68(15)
C15 C4 C5 118.87(15)
N1 C5 C4 111.39(13)
N1 C5 C16 108.88(13)
C4 C5 C16 114.09(14)
N1 C5 H5 107.4
C4 C5 H5 107.4
C16 C5 H5 107.4
C7 C6 C11 117.53(18)
C7 C6 C2 120.75(17)
C11 C6 C2 121.68(17)
C6 C7 C8 121.2(2)
C6 C7 H7 119.4
C8 C7 H7 119.4
C9 C8 C7 120.5(2)
C9 C8 H8 119.7
C7 C8 H8 119.7
C10 C9 C8 119.6(2)
C10 C9 H9 120.2
C8 C9 H9 120.2
C9 C10 C11 119.7(2)
C9 C10 H10 120.1
C11 C10 H10 120.1
C6 C11 C10 121.5(2)
C6 C11 H11 119.3
C10 C11 H11 119.3
C13 C12 C3 121.63(19)
C13 C12 H12 119.2
C3 C12 H12 119.2
C12 C13 C14 119.93(18)
C12 C13 H13 120.0
C14 C13 H13 120.0
C15 C14 C13 119.67(19)
C15 C14 H14 120.2
C13 C14 H14 120.2
C14 C15 C4 121.20(19)
C14 C15 H15 119.4
C4 C15 H15 119.4
C21 C16 C17 118.81(17)
C21 C16 C5 122.52(15)
C17 C16 C5 118.67(17)
C16 C17 C18 119.3(2)
C16 C17 H17 120.4
C18 C17 H17 120.4
C19 C18 C17 121.0(2)
C19 C18 H18 119.5
C17 C18 H18 119.5
C20 C19 C18 119.7(2)
C20 C19 H19 120.2
C18 C19 H19 120.2
C19 C20 C21 120.5(2)
C19 C20 H20 119.7
C21 C20 H20 119.7
C16 C21 C20 120.70(19)
C16 C21 H21 119.6
C20 C21 H21 119.6
C23 C22 C27 119.95(17)
C23 C22 S1 120.62(14)
C27 C22 S1 119.21(14)
C22 C23 C24 119.10(19)
C22 C23 H23 120.5
C24 C23 H23 120.5
C25 C24 C23 121.62(19)
C25 C24 H24 119.2
C23 C24 H24 119.2
C24 C25 C26 118.4(2)
C24 C25 C28 121.5(2)
C26 C25 C28 120.1(2)
C27 C26 C25 121.5(2)
C27 C26 H26 119.3
C25 C26 H26 119.3
C26 C27 C22 119.44(18)
C26 C27 H27 120.3
C22 C27 H27 120.3
C25 C28 H28A 109.5
C25 C28 H28B 109.5
H28A C28 H28B 109.5
C25 C28 H28C 109.5
H28A C28 H28C 109.5
H28B C28 H28C 109.5
C1 N1 C5 112.55(13)
C1 N1 S1 119.37(12)
C5 N1 S1 118.85(11)
O1 S1 O2 120.52(10)
O1 S1 N1 105.85(8)
O2 S1 N1 105.86(8)
O1 S1 C22 107.71(9)
O2 S1 C22 107.83(9)
N1 S1 C22 108.60(7)

loop_
_geom_bond_atom_site_label_1
_geom_bond_atom_site_label_2
_geom_bond_distance
C1 N1 1.469(2)
C1 C2 1.538(2)
C1 H1A 0.9700
C1 H1B 0.9700
C2 C6 1.511(2)
C2 C3 1.515(2)
C2 H2 0.9800
C3 C4 1.395(2)
C3 C12 1.399(2)
C4 C15 1.393(2)
C4 C5 1.506(2)
C5 N1 1.473(2)
C5 C16 1.536(2)
C5 H5 0.9800
C6 C7 1.377(3)
C6 C11 1.384(3)
C7 C8 1.378(3)
C7 H7 0.9300
C8 C9 1.367(4)
C8 H8 0.9300
C9 C10 1.370(4)
C9 H9 0.9300
C10 C11 1.385(3)
C10 H10 0.9300
C11 H11 0.9300
C12 C13 1.370(3)
C12 H12 0.9300
C13 C14 1.376(3)
C13 H13 0.9300
C14 C15 1.372(3)
C14 H14 0.9300
C15 H15 0.9300
C16 C21 1.378(3)
C16 C17 1.389(3)
C17 C18 1.400(3)
C17 H17 0.9300
C18 C19 1.369(4)
C18 H18 0.9300
C19 C20 1.353(3)
C19 H19 0.9300
C20 C21 1.394(3)
C20 H20 0.9300
C21 H21 0.9300
C22 C23 1.382(3)
C22 C27 1.387(2)
C22 S1 1.7559(18)
C23 C24 1.386(3)
C23 H23 0.9300
C24 C25 1.370(3)
C24 H24 0.9300
C25 C26 1.379(3)
C25 C28 1.512(3)
C26 C27 1.375(3)
C26 H26 0.9300
C27 H27 0.9300
C28 H28A 0.9600
C28 H28B 0.9600
C28 H28C 0.9600
N1 S1 1.6390(14)
O1 S1 1.4265(16)
O2 S1 1.4298(16)
